data_9012442
loop_
_publ_author_name
'Verwey, E. J. W.'
'Heilmann, E. L.'

_publ_section_title
;
 Physical properties and cation arrangement of oxides with spinel structures
;
_journal_name_full 'Journal of Chemical Physics'
_journal_page_first 174
_journal_page_last 180
_journal_paper_doi 10.1063/1.1746464
_journal_volume 15
_journal_year 1947
_chemical_compound_source Synthetic
_chemical_formula_sum 'Cu0.5 Fe2 O4 Zn0.5'
_chemical_name_mineral Franklinite
_space_group_IT_number 227
_symmetry_space_group_name_Hall 'F 4d 2 3 -1d'
_symmetry_space_group_name_H-M 'F d -3 m :1'
_cell_angle_alpha 90
_cell_angle_beta 90
_cell_angle_gamma 90
_cell_length_a 8.388
_cell_length_b 8.388
_cell_length_c 8.388
_cell_formula_units_Z 8
_cell_volume 590.167
_database_code_amcsd 0012948
_exptl_crystal_density_diffrn 5.406
_cod_original_sg_symbol_H-M 'F d 3 m'
_cod_original_formula_sum 'Zn.5 Fe2 Cu.5 O4'
_cod_database_code 9012442

loop_
_space_group_symop_operation_xyz
x,y,z
x,1/2+y,1/2+z
1/2+x,y,1/2+z
1/2+x,1/2+y,z
3/4+z,3/4-x,1/4+y
3/4+z,1/4-x,3/4+y
1/4+z,3/4-x,3/4+y
1/4+z,1/4-x,1/4+y
-y,1/2+z,1/2-x
-y,+z,-x
1/2-y,1/2+z,-x
1/2-y,+z,1/2-x
3/4+x,3/4-y,1/4+z
3/4+x,1/4-y,3/4+z
1/4+x,3/4-y,3/4+z
1/4+x,1/4-y,1/4+z
-z,1/2+x,1/2-y
-z,+x,-y
1/2-z,1/2+x,-y
1/2-z,+x,1/2-y
3/4+y,3/4-z,1/4+x
3/4+y,1/4-z,3/4+x
1/4+y,3/4-z,3/4+x
1/4+y,1/4-z,1/4+x
-x,1/2+y,1/2-z
-x,+y,-z
1/2-x,1/2+y,-z
1/2-x,+y,1/2-z
1/2+x,-z,1/2-y
1/2+x,1/2-z,-y
+x,-z,-y
+x,1/2-z,1/2-y
3/4-z,3/4+y,1/4+x
3/4-z,1/4+y,3/4+x
1/4-z,3/4+y,3/4+x
1/4-z,1/4+y,1/4+x
1/2+y,-x,1/2-z
1/2+y,1/2-x,-z
+y,-x,-z
+y,1/2-x,1/2-z
3/4-x,3/4+z,1/4+y
3/4-x,1/4+z,3/4+y
1/4-x,3/4+z,3/4+y
1/4-x,1/4+z,1/4+y
1/2+z,-y,1/2-x
1/2+z,1/2-y,-x
+z,-y,-x
+z,1/2-y,1/2-x
3/4-y,3/4+x,1/4+z
3/4-y,1/4+x,3/4+z
1/4-y,3/4+x,3/4+z
1/4-y,1/4+x,1/4+z
x,1/2+z,1/2+y
x,+z,+y
1/2+x,1/2+z,+y
1/2+x,+z,1/2+y
1/4-z,3/4-y,3/4-x
1/4-z,1/4-y,1/4-x
3/4-z,3/4-y,1/4-x
3/4-z,1/4-y,3/4-x
y,1/2+x,1/2+z
y,+x,+z
1/2+y,1/2+x,+z
1/2+y,+x,1/2+z
1/4-x,3/4-z,3/4-y
1/4-x,1/4-z,1/4-y
3/4-x,3/4-z,1/4-y
3/4-x,1/4-z,3/4-y
z,1/2+y,1/2+x
z,+y,+x
1/2+z,1/2+y,+x
1/2+z,+y,1/2+x
1/4-y,3/4-x,3/4-z
1/4-y,1/4-x,1/4-z
3/4-y,3/4-x,1/4-z
3/4-y,1/4-x,3/4-z
3/4+z,1/4+x,3/4-y
3/4+z,3/4+x,1/4-y
1/4+z,1/4+x,1/4-y
1/4+z,3/4+x,3/4-y
-y,1/2-z,1/2+x
-y,-z,+x
1/2-y,1/2-z,+x
1/2-y,-z,1/2+x
3/4+x,1/4+y,3/4-z
3/4+x,3/4+y,1/4-z
1/4+x,1/4+y,1/4-z
1/4+x,3/4+y,3/4-z
-z,1/2-x,1/2+y
-z,-x,+y
1/2-z,1/2-x,+y
1/2-z,-x,1/2+y
3/4+y,1/4+z,3/4-x
3/4+y,3/4+z,1/4-x
1/4+y,1/4+z,1/4-x
1/4+y,3/4+z,3/4-x
-x,1/2-y,1/2+z
-x,-y,+z
1/2-x,1/2-y,+z
1/2-x,-y,1/2+z
1/4-z,3/4+x,3/4+y
1/4-z,1/4+x,1/4+y
3/4-z,3/4+x,1/4+y
3/4-z,1/4+x,3/4+y
y,-z,-x
y,1/2-z,1/2-x
1/2+y,-z,1/2-x
1/2+y,1/2-z,-x
1/4-x,3/4+y,3/4+z
1/4-x,1/4+y,1/4+z
3/4-x,3/4+y,1/4+z
3/4-x,1/4+y,3/4+z
z,-x,-y
z,1/2-x,1/2-y
1/2+z,-x,1/2-y
1/2+z,1/2-x,-y
1/4-y,3/4+z,3/4+x
1/4-y,1/4+z,1/4+x
3/4-y,3/4+z,1/4+x
3/4-y,1/4+z,3/4+x
x,-y,-z
x,1/2-y,1/2-z
1/2+x,-y,1/2-z
1/2+x,1/2-y,-z
1/2-x,1/2+z,-y
1/2-x,+z,1/2-y
-x,1/2+z,1/2-y
-x,+z,-y
1/4+z,3/4-y,3/4+x
1/4+z,1/4-y,1/4+x
3/4+z,3/4-y,1/4+x
3/4+z,1/4-y,3/4+x
1/2-y,1/2+x,-z
1/2-y,+x,1/2-z
-y,1/2+x,1/2-z
-y,+x,-z
1/4+x,3/4-z,3/4+y
1/4+x,1/4-z,1/4+y
3/4+x,3/4-z,1/4+y
3/4+x,1/4-z,3/4+y
1/2-z,1/2+y,-x
1/2-z,+y,1/2-x
-z,1/2+y,1/2-x
-z,+y,-x
1/4+y,3/4-x,3/4+z
1/4+y,1/4-x,1/4+z
3/4+y,3/4-x,1/4+z
3/4+y,1/4-x,3/4+z
-x,-z,y
-x,1/2-z,1/2+y
1/2-x,-z,1/2+y
1/2-x,1/2-z,y
3/4+z,3/4+y,1/4-x
3/4+z,1/4+y,3/4-x
1/4+z,3/4+y,3/4-x
1/4+z,1/4+y,1/4-x
-y,-x,z
-y,1/2-x,1/2+z
1/2-y,-x,1/2+z
1/2-y,1/2-x,z
3/4+x,3/4+z,1/4-y
3/4+x,1/4+z,3/4-y
1/4+x,3/4+z,3/4-y
1/4+x,1/4+z,1/4-y
-z,-y,x
-z,1/2-y,1/2+x
1/2-z,-y,1/2+x
1/2-z,1/2-y,x
3/4+y,3/4+x,1/4-z
3/4+y,1/4+x,3/4-z
1/4+y,3/4+x,3/4-z
1/4+y,1/4+x,1/4-z
1/4-z,1/4-x,1/4-y
1/4-z,3/4-x,3/4-y
3/4-z,1/4-x,3/4-y
3/4-z,3/4-x,1/4-y
y,z,x
y,1/2+z,1/2+x
1/2+y,z,1/2+x
1/2+y,1/2+z,x
1/4-x,1/4-y,1/4-z
1/4-x,3/4-y,3/4-z
3/4-x,1/4-y,3/4-z
3/4-x,3/4-y,1/4-z
z,x,y
z,1/2+x,1/2+y
1/2+z,x,1/2+y
1/2+z,1/2+x,y
1/4-y,1/4-z,1/4-x
1/4-y,3/4-z,3/4-x
3/4-y,1/4-z,3/4-x
3/4-y,3/4-z,1/4-x

loop_
_atom_site_label
_atom_site_fract_x
_atom_site_fract_y
_atom_site_fract_z
_atom_site_occupancy
ZnA 0.00000 0.00000 0.00000 0.50000
FeA 0.00000 0.00000 0.00000 0.50000
CuB 0.62500 0.62500 0.62500 0.25000
FeB 0.62500 0.62500 0.62500 0.75000
O 0.38000 0.38000 0.38000 1.00000

loop_
_cod_related_entry_id
_cod_related_entry_database
_cod_related_entry_code
1 AMCSD 0012948
